data_7151579
loop_
_publ_author_name
'Angel D\'iaz-Ortiz'
'Jos\'e Elguero'
'Concepci\'on Foces-Foces'
'Antonio de la Hoz'
'Andr\'es Moreno'
'Sergio Moreno'
'Ana S\'anchez-Migall\'on'
'Gema Valiente'

_publ_section_title
;
 Synthesis, structural determination and dynamic behavior of
 2-chloro-4,6-bis(pyrazolylamino)-1,3,5-triazines
;
_journal_issue 24
_journal_name_full 'Org. Biomol. Chem.'
_journal_page_first 4451
_journal_page_last 4457
_journal_paper_doi 10.1039/b310693d
_journal_volume 1
_journal_year 2003
_chemical_formula_moiety 'C21 H16 CL1 N9'
_chemical_formula_sum 'C21 H16 Cl N9'
_chemical_formula_weight 429.88
_space_group_IT_number 14
_symmetry_cell_setting monoclinic
_symmetry_space_group_name_Hall '-P 2yn'
_symmetry_space_group_name_H-M 'P 1 21/n 1'
_cell_angle_alpha 90
_cell_angle_beta 98.529(13)
_cell_angle_gamma 90
_cell_formula_units_Z 4
_cell_length_a 8.0587(8)
_cell_length_b 11.2534(11)
_cell_length_c 22.104(3)
_cell_measurement_reflns_used 74
_cell_measurement_temperature 293
_cell_measurement_theta_max 35
_cell_measurement_theta_min 2
_cell_volume 1982.4(4)
_computing_cell_refinement 'LSUCRE (Appleman, 1984)'
_computing_data_collection 'Seifert XRD3000-S, 1996'
_computing_data_reduction 'xtal ADDREF DIFDAT ABSCAL SORTRF'
_computing_molecular_graphics xtal
_computing_publication_material 'xtal BONDLA CIFIO'
_computing_structure_refinement 'xtal CRYLSQ'
_computing_structure_solution xtal
_diffrn_ambient_temperature 293
_diffrn_measurement_device_type 'Four circle diffractometer'
_diffrn_measurement_method '\w/2\q scans'
_diffrn_radiation_type 'Cu K\\a'
_diffrn_radiation_wavelength 1.54178
_diffrn_reflns_av_R_equivalents .053
_diffrn_reflns_av_sigmaI/netI .014
_diffrn_reflns_limit_h_max 9
_diffrn_reflns_limit_h_min -9
_diffrn_reflns_limit_k_max 13
_diffrn_reflns_limit_k_min -1
_diffrn_reflns_limit_l_max 26
_diffrn_reflns_limit_l_min -1
_diffrn_reflns_number 3374
_diffrn_reflns_reduction_process 'equatorial monochr Lp'
_diffrn_reflns_theta_max 66.94
_diffrn_reflns_theta_min 4.04
_diffrn_standards_decay_% 0
_diffrn_standards_interval_time 100
_exptl_absorpt_coefficient_mu 1.956
_exptl_absorpt_correction_T_max 1.203
_exptl_absorpt_correction_T_min 0.992
_exptl_absorpt_correction_type psi-scan
_exptl_absorpt_process_details '(North el al.,1968)'
_exptl_crystal_colour colourless
_exptl_crystal_density_diffrn 1.44
_exptl_crystal_density_meas ?
_exptl_crystal_description octahedral
_exptl_crystal_F_000 888
_exptl_crystal_size_max 0.57
_exptl_crystal_size_mid 0.47
_exptl_crystal_size_min 0.33
_refine_diff_density_max .336
_refine_diff_density_min -.271
_refine_ls_abs_structure_details none
_refine_ls_extinction_coef 3690(309)
_refine_ls_extinction_expression 'Eq22 p292 "Cryst. Comp." Munksgaard 1970'
_refine_ls_extinction_method '(Zachariasen, 1967)'
_refine_ls_goodness_of_fit_all .984
_refine_ls_goodness_of_fit_ref .972
_refine_ls_hydrogen_treatment noref
_refine_ls_matrix_type full
_refine_ls_number_constraints 0
_refine_ls_number_parameters 281
_refine_ls_number_reflns 2480
_refine_ls_number_restraints 0
_refine_ls_R_factor_all .054
_refine_ls_R_factor_gt .043
_refine_ls_shift/su_max .001
_refine_ls_structure_factor_coef F
_refine_ls_weighting_details 'w = k/[(A+B Fo)^2^(C+D(sin\q)/\l)]'
_refine_ls_weighting_scheme calc
_refine_ls_wR_factor_all .062
_refine_ls_wR_factor_ref .055
_reflns_d_resolution_high .838
_reflns_d_resolution_low 10.93
_reflns_limit_h_max 9
_reflns_limit_h_min -9
_reflns_limit_k_max 13
_reflns_limit_k_min 0
_reflns_limit_l_max 26
_reflns_limit_l_min 0
_reflns_number_gt 2480
_reflns_number_total 3002
_reflns_threshold_expression 'I > 2.00 sig(I )'
_cod_data_source_file b310693d.txt
_cod_data_source_block g34
_cod_original_sg_symbol_Hall -P_2yn
_cod_original_sg_symbol_H-M P21/n
_cod_original_formula_sum 'C21 H16 CL1 N9'
_cod_database_code 7151579

loop_
_symmetry_equiv_pos_as_xyz
+x,+y,+z
1/2-x,1/2+y,1/2-z
-x,-y,-z
1/2+x,1/2-y,1/2+z

loop_
_atom_site_label
_atom_site_fract_x
_atom_site_fract_y
_atom_site_fract_z
_atom_site_U_iso_or_equiv
_atom_site_adp_type
_atom_site_calc_flag
_atom_site_calc_attached_atom
_atom_site_occupancy
_atom_site_disorder_assembly
_atom_site_disorder_group
CL1 .94156(9) .85254(6) .57694(3) .0529(4) Uani ? ? 1.00000 ? ?
N1 .8514(3) .63889(18) .54163(10) .0435(12) Uani ? ? 1.00000 ? ?
C2 .7635(3) .5664(2) .49948(12) .0401(13) Uani ? ? 1.00000 ? ?
N3 .6698(3) .60060(19) .44787(10) .0413(11) Uani ? ? 1.00000 ? ?
C4 .6683(3) .7183(2) .43846(11) .0399(13) Uani ? ? 1.00000 ? ?
N5 .7482(3) .79980(18) .47705(10) .0435(12) Uani ? ? 1.00000 ? ?
C6 .8336(3) .7515(2) .52571(11) .0402(13) Uani ? ? 1.00000 ? ?
N7a .8332(3) .22337(19) .57300(10) .0447(11) Uani ? ? 1.00000 ? ?
N8a .9594(3) .2998(2) .59572(11) .0518(13) Uani ? ? 1.00000 ? ?
C9a 1.0164(4) .2593(3) .65063(14) .0565(17) Uani ? ? 1.00000 ? ?
C10a .9318(4) .1572(3) .66491(16) .0621(18) Uani ? ? 1.00000 ? ?
C11a .8146(4) .1372(2) .61430(15) .0558(16) Uani ? ? 1.00000 ? ?
C12a .7415(3) .2355(2) .51334(13) .0451(14) Uani ? ? 1.00000 ? ?
C13a .7133(3) .3468(2) .48389(13) .0454(14) Uani ? ? 1.00000 ? ?
C14a .6171(4) .3492(3) .42607(14) .0584(17) Uani ? ? 1.00000 ? ?
C15a .5519(4) .2443(3) .39813(15) .068(2) Uani ? ? 1.00000 ? ?
C16a .5827(4) .1362(3) .42692(16) .065(2) Uani ? ? 1.00000 ? ?
C17a .6784(4) .1318(3) .48357(15) .0578(17) Uani ? ? 1.00000 ? ?
N18a .7807(3) .44867(18) .51446(10) .0457(12) Uani ? ? 1.00000 ? ?
N7b .5754(3) .8514(2) .26455(10) .0455(12) Uani ? ? 1.00000 ? ?
N8b .6077(3) .9438(2) .30464(10) .0528(13) Uani ? ? 1.00000 ? ?
C9b .7028(4) 1.0176(3) .27713(16) .0637(18) Uani ? ? 1.00000 ? ?
C10b .7298(4) .9748(3) .22059(17) .070(2) Uani ? ? 1.00000 ? ?
C11b .6472(4) .8689(3) .21349(14) .0595(18) Uani ? ? 1.00000 ? ?
C12b .4753(3) .7527(2) .27811(11) .0422(13) Uani ? ? 1.00000 ? ?
C13b .4857(3) .7070(2) .33721(12) .0402(13) Uani ? ? 1.00000 ? ?
C14b .3880(3) .6075(3) .34631(13) .0491(15) Uani ? ? 1.00000 ? ?
C15b .2848(3) .5564(3) .29738(15) .0569(17) Uani ? ? 1.00000 ? ?
C16b .2741(4) .6033(3) .23954(15) .0609(18) Uani ? ? 1.00000 ? ?
C17b .3687(4) .7030(3) .22980(13) .0549(16) Uani ? ? 1.00000 ? ?
N18b .5857(3) .76429(19) .38603(10) .0438(11) Uani ? ? 1.00000 ? ?
H9a 1.11579 .29915 .68100 .06000 Uiso ? ? 1.00000 ? ?
H10a .95040 .10700 .70588 .06600 Uiso ? ? 1.00000 ? ?
H11a .72267 .06821 .60911 .06200 Uiso ? ? 1.00000 ? ?
H14a .59235 .43144 .40295 .06500 Uiso ? ? 1.00000 ? ?
H15a .47914 .24820 .35380 .07400 Uiso ? ? 1.00000 ? ?
H16a .53361 .05805 .40478 .07400 Uiso ? ? 1.00000 ? ?
H17a .70335 .04890 .50543 .06500 Uiso ? ? 1.00000 ? ?
H18a .85554 .43262 .55526 .04900 Uiso ? ? 1.00000 ? ?
H9b .74961 1.09821 .29714 .07000 Uiso ? ? 1.00000 ? ?
H10b .80180 1.01552 .18958 .07900 Uiso ? ? 1.00000 ? ?
H11b .63845 .81132 .17534 .06500 Uiso ? ? 1.00000 ? ?
H14b .39118 .57151 .39091 .05400 Uiso ? ? 1.00000 ? ?
H15b .21131 .48162 .30518 .05900 Uiso ? ? 1.00000 ? ?
H16b .19707 .56242 .20240 .06700 Uiso ? ? 1.00000 ? ?
H17b .35934 .74040 .18511 .05900 Uiso ? ? 1.00000 ? ?
H18b .59859 .85394 .38066 .04500 Uiso ? ? 1.00000 ? ?

loop_
_atom_site_aniso_label
_atom_site_aniso_U_11
_atom_site_aniso_U_22
_atom_site_aniso_U_33
_atom_site_aniso_U_12
_atom_site_aniso_U_13
_atom_site_aniso_U_23
CL1 .0682(5) .0386(4) .0488(4) -.0018(3) -.0017(3) -.0061(3)
N1 .0512(12) .0363(13) .0417(12) .0030(10) .0026(10) .0026(10)
C2 .0411(13) .0357(13) .0441(15) .0000(11) .0087(12) .0011(12)
N3 .0439(12) .0344(12) .0452(13) .0014(9) .0051(10) .0016(10)
C4 .0399(13) .0388(14) .0421(14) .0033(11) .0091(11) .0004(13)
N5 .0525(13) .0346(12) .0430(13) .0035(10) .0059(11) .0004(10)
C6 .0444(14) .0360(14) .0410(15) .0017(11) .0088(12) -.0018(12)
N7a .0422(12) .0336(11) .0587(14) .0030(10) .0085(10) -.0002(11)
N8a .0458(13) .0444(13) .0642(16) -.0018(11) .0051(12) .0022(12)
C9a .0510(16) .0552(18) .061(2) .0099(14) .0023(14) .0006(16)
C10a .0617(19) .0485(17) .075(2) .0106(15) .0055(17) .0133(16)
C11a .0566(17) .0358(15) .075(2) .0064(13) .0083(16) .0095(14)
C12a .0429(14) .0354(14) .0584(17) .0031(12) .0127(13) .0002(13)
C13a .0446(14) .0391(14) .0527(17) .0004(12) .0083(13) -.0040(13)
C14a .0676(19) .0494(17) .0558(18) -.0017(15) .0012(15) -.0049(15)
C15a .073(2) .065(2) .063(2) -.0039(17) -.0013(16) -.0129(17)
C16a .065(2) .0488(19) .080(2) -.0079(15) .0100(18) -.0150(17)
C17a .0575(17) .0458(17) .070(2) -.0028(14) .0108(16) -.0064(15)
N18a .0533(13) .0314(11) .0509(13) .0014(10) .0031(10) .0021(10)
N7b .0487(12) .0414(12) .0459(13) .0051(10) .0058(10) .0029(10)
N8b .0645(15) .0382(13) .0538(14) .0002(11) .0027(11) .0018(11)
C9b .068(2) .0427(17) .079(2) -.0022(15) .0062(17) .0153(16)
C10b .073(2) .058(2) .086(2) .0040(17) .0269(18) .0213(18)
C11b .068(2) .0548(19) .0602(19) .0082(15) .0246(16) .0098(15)
C12b .0428(14) .0383(14) .0457(16) .0073(11) .0073(12) -.0027(12)
C13b .0374(13) .0358(14) .0477(15) .0073(11) .0076(11) -.0013(12)
C14b .0401(14) .0460(15) .0620(18) .0018(12) .0110(13) .0012(14)
C15b .0451(15) .0490(17) .076(2) -.0022(13) .0062(15) -.0072(16)
C16b .0567(18) .059(2) .065(2) -.0029(15) -.0002(15) -.0163(16)
C17b .0543(16) .0576(18) .0519(17) .0055(14) .0043(14) -.0100(14)
N18b .0489(12) .0355(11) .0448(13) .0011(10) -.0002(10) .0022(10)

loop_
_atom_type_symbol
_atom_type_description
_atom_type_oxidation_number
_atom_type_number_in_cell
_atom_type_scat_dispersion_real
_atom_type_scat_dispersion_imag
_atom_type_scat_source
C ? 0 84 .017 .009 'INTERNATIONAL TABLES FOR X-RAY='
H ? 0 64 0 0 'INTERNATIONAL TABLES FOR X-RAY='
N ? 0 36 .029 .018 'INTERNATIONAL TABLES FOR X-RAY='
CL ? 0 4 .348 .702 'INTERNATIONAL TABLES FOR X-RAY='

loop_
_diffrn_attenuator_code
_diffrn_attenuator_scale
? ?

loop_
_geom_angle_atom_site_label_1
_geom_angle_atom_site_label_2
_geom_angle_atom_site_label_3
_geom_angle_site_symmetry_1
_geom_angle_site_symmetry_2
_geom_angle_site_symmetry_3
_geom_angle
_geom_angle_publ_flag
N18a H18a N8a . . . 136.39(13) ?
N18b H18b N8b . . . 128.46(13) ?
C14a H14a N3 . . . 121.19(17) ?
C14b H14b N3 . . . 108.87(15) ?
C6 N1 C2 . . . 111.7(2) ?
N3 C2 N1 . . . 126.0(2) ?
N3 C2 N18a . . . 120.9(2) ?
N1 C2 N18a . . . 113.1(2) ?
C2 N3 C4 . . . 114.2(2) ?
N3 C4 N5 . . . 125.5(2) ?
N3 C4 N18b . . . 120.3(2) ?
N5 C4 N18b . . . 114.2(2) ?
C6 N5 C4 . . . 112.4(2) ?
N5 C6 N1 . . . 130.0(2) ?
N5 C6 CL1 . . . 114.50(18) ?
N1 C6 CL1 . . . 115.46(18) ?
C11a N7a N8a . . . 110.6(2) ?
C11a N7a C12a . . . 126.9(2) ?
N8a N7a C12a . . . 122.5(2) ?
C9a N8a N7a . . . 105.0(2) ?
H9a C9a N8a . . . 124.3(3) ?
H9a C9a C10a . . . 123.5(3) ?
N8a C9a C10a . . . 112.3(3) ?
H10a C10a C11a . . . 127.1(3) ?
H10a C10a C9a . . . 128.3(3) ?
C11a C10a C9a . . . 104.5(3) ?
H11a C11a N7a . . . 126.3(3) ?
H11a C11a C10a . . . 126.1(3) ?
N7a C11a C10a . . . 107.5(2) ?
C17a C12a C13a . . . 120.0(2) ?
C17a C12a N7a . . . 117.4(2) ?
C13a C12a N7a . . . 122.6(2) ?
C14a C13a N18a . . . 123.4(2) ?
C14a C13a C12a . . . 118.0(2) ?
N18a C13a C12a . . . 118.6(2) ?
H14a C14a C13a . . . 119.8(3) ?
H14a C14a C15a . . . 119.4(3) ?
C13a C14a C15a . . . 120.7(3) ?
H15a C15a C16a . . . 119.9(3) ?
H15a C15a C14a . . . 119.4(3) ?
C16a C15a C14a . . . 120.7(3) ?
H16a C16a C17a . . . 121.1(3) ?
H16a C16a C15a . . . 119.5(3) ?
C17a C16a C15a . . . 119.4(3) ?
H17a C17a C16a . . . 119.5(3) ?
H17a C17a C12a . . . 119.4(3) ?
C16a C17a C12a . . . 121.1(3) ?
H18a N18a C2 . . . 114.2(2) ?
H18a N18a C13a . . . 114.6(2) ?
C2 N18a C13a . . . 131.2(2) ?
C11b N7b N8b . . . 111.5(2) ?
C11b N7b C12b . . . 127.6(2) ?
N8b N7b C12b . . . 121.0(2) ?
C9b N8b N7b . . . 104.2(2) ?
H9b C9b N8b . . . 122.5(3) ?
H9b C9b C10b . . . 125.7(3) ?
N8b C9b C10b . . . 111.8(3) ?
H10b C10b C11b . . . 127.3(3) ?
H10b C10b C9b . . . 127.1(3) ?
C11b C10b C9b . . . 105.6(3) ?
H11b C11b N7b . . . 126.1(3) ?
H11b C11b C10b . . . 126.9(3) ?
N7b C11b C10b . . . 107.0(3) ?
C17b C12b C13b . . . 121.1(2) ?
C17b C12b N7b . . . 117.2(2) ?
C13b C12b N7b . . . 121.7(2) ?
C12b C13b C14b . . . 118.2(2) ?
C12b C13b N18b . . . 119.9(2) ?
C14b C13b N18b . . . 121.8(2) ?
H14b C14b C15b . . . 119.7(3) ?
H14b C14b C13b . . . 120.1(2) ?
C15b C14b C13b . . . 120.2(3) ?
H15b C15b C16b . . . 119.9(3) ?
H15b C15b C14b . . . 119.2(3) ?
C16b C15b C14b . . . 120.9(3) ?
H16b C16b C15b . . . 120.2(3) ?
H16b C16b C17b . . . 120.2(3) ?
C15b C16b C17b . . . 119.6(3) ?
H17b C17b C12b . . . 120.4(3) ?
H17b C17b C16b . . . 119.8(3) ?
C12b C17b C16b . . . 119.9(3) ?
H18b N18b C4 . . . 115.6(2) ?
H18b N18b C13b . . . 114.9(2) ?
C4 N18b C13b . . . 129.5(2) ?

loop_
_geom_bond_atom_site_label_1
_geom_bond_atom_site_label_2
_geom_bond_site_symmetry_1
_geom_bond_site_symmetry_2
_geom_bond_distance
_geom_bond_publ_flag
N18a H18a . . 1.024(2) ?
N18a N8a . . 2.710(3) ?
H18a N8a . . 1.874(2) ?
N18b H18b . . 1.023(2) ?
N18b N8b . . 2.729(3) ?
H18b N8b . . 1.972(2) ?
C17b H17b . . 1.066(3) ?
C14a H14a . . 1.062(3) ?
C14a N3 . . 2.891(4) ?
H14a N3 . . 2.194(2) ?
C14b H14b . . 1.062(3) ?
C14b N3 . . 2.948(3) ?
H14b N3 . . 2.428(2) ?
CL1 C6 . . 1.743(2) ?
N1 C6 . . 1.317(3) ?
N1 C2 . . 1.356(3) ?
C2 N3 . . 1.328(3) ?
C2 N18a . . 1.368(3) ?
N3 C4 . . 1.340(3) ?
C4 N5 . . 1.350(3) ?
C4 N18b . . 1.351(3) ?
N5 C6 . . 1.306(3) ?
N7a C11a . . 1.355(4) ?
N7a N8a . . 1.369(3) ?
N7a C12a . . 1.419(3) ?
N8a C9a . . 1.314(4) ?
C9a H9a . . 1.065(3) ?
C9a C10a . . 1.396(4) ?
C10a H10a . . 1.059(3) ?
C10a C11a . . 1.371(4) ?
C11a H11a . . 1.068(3) ?
C12a C17a . . 1.397(4) ?
C12a C13a . . 1.415(4) ?
C13a C14a . . 1.393(4) ?
C13a N18a . . 1.399(3) ?
C14a H14a . . 1.062(3) ?
C14a C15a . . 1.398(5) ?
C15a H15a . . 1.065(3) ?
C15a C16a . . 1.379(5) ?
C16a H16a . . 1.054(3) ?
C16a C17a . . 1.371(5) ?
C17a H17a . . 1.056(3) ?
N18a H18a . . 1.024(2) ?
N7b C11b . . 1.356(4) ?
N7b N8b . . 1.366(3) ?
N7b C12b . . 1.431(3) ?
N8b C9b . . 1.336(4) ?
C9b H9b . . 1.054(3) ?
C9b C10b . . 1.386(5) ?
C10b H10b . . 1.065(4) ?
C10b C11b . . 1.363(5) ?
C11b H11b . . 1.057(3) ?
C12b C17b . . 1.386(4) ?
C12b C13b . . 1.395(4) ?
C13b C14b . . 1.401(4) ?
C13b N18b . . 1.404(3) ?
C14b H14b . . 1.062(3) ?
C14b C15b . . 1.387(4) ?
C15b H15b . . 1.058(3) ?
C15b C16b . . 1.374(5) ?
C16b H16b . . 1.058(3) ?
C16b C17b . . 1.391(4) ?
C17b H17b . . 1.066(3) ?
N18b H18b . . 1.023(2) ?

loop_
_geom_contact_atom_site_label_1
_geom_contact_atom_site_label_2
_geom_contact_distance
_geom_contact_site_symmetry_1
_geom_contact_site_symmetry_2
_geom_contact_publ_flag
? ? ? ? ? ?

loop_
_geom_hbond_atom_site_label_D
_geom_hbond_atom_site_label_H
_geom_hbond_atom_site_label_A
_geom_hbond_site_symmetry_D
_geom_hbond_site_symmetry_H
_geom_hbond_site_symmetry_A
_geom_hbond_distance_DH
_geom_hbond_distance_HA
_geom_hbond_distance_DA
_geom_hbond_angle_DHA
_geom_hbond_publ_flag
N18a H18a N8a . . . 1.02 1.87 2.710(3) 136 ?
N18b H18b N8b . . . 1.02 1.97 2.729(3) 128 ?
C14a H14a N3 . . . 1.06 2.19 2.891(4) 121 ?
C14b H14b N3 . . . 1.06 2.43 2.948(3) 109 ?
C17b H17b CL1 1_555 1_555 4_464 1.07 2.78 3.570(3) 131 ?

loop_
_geom_torsion_atom_site_label_1
_geom_torsion_atom_site_label_2
_geom_torsion_atom_site_label_3
_geom_torsion_atom_site_label_4
_geom_torsion_site_symmetry_1
_geom_torsion_site_symmetry_2
_geom_torsion_site_symmetry_3
_geom_torsion_site_symmetry_4
_geom_torsion
_geom_torsion_publ_flag
C6 N1 C2 N3 . . . . .2(4) ?
C6 N1 C2 N18a . . . . 179.5(2) ?
C2 N1 C6 CL1 . . . . 179.9(2) ?
C2 N1 C6 N5 . . . . -.7(4) ?
N1 C2 N3 C4 . . . . 1.0(4) ?
N18a C2 N3 C4 . . . . -178.3(2) ?
N1 C2 N18a C13a . . . . -179.5(3) ?
N1 C2 N18a H18a . . . . .8(3) ?
N3 C2 N18a C13a . . . . -.2(4) ?
N3 C2 N18a H18a . . . . -179.9(2) ?
C2 N3 C4 N5 . . . . -1.9(4) ?
C2 N3 C4 N18b . . . . 176.2(2) ?
N3 C4 N5 C6 . . . . 1.5(4) ?
N18b C4 N5 C6 . . . . -176.7(2) ?
N3 C4 N18b C13b . . . . 4.2(4) ?
N3 C4 N18b H18b . . . . -175.0(2) ?
N5 C4 N18b C13b . . . . -177.5(2) ?
N5 C4 N18b H18b . . . . 3.3(3) ?
C4 N5 C6 CL1 . . . . 179.3(2) ?
C4 N5 C6 N1 . . . . -.1(4) ?
C11a N7a N8a C9a . . . . .0(3) ?
C12a N7a N8a C9a . . . . -178.5(2) ?
N8a N7a C11a C10a . . . . -.4(3) ?
N8a N7a C11a H11a . . . . 177.6(3) ?
C12a N7a C11a C10a . . . . 178.0(3) ?
C12a N7a C11a H11a . . . . -4.0(5) ?
N8a N7a C12a C13a . . . . -29.9(4) ?
N8a N7a C12a C17a . . . . 150.0(3) ?
C11a N7a C12a C13a . . . . 151.8(3) ?
C11a N7a C12a C17a . . . . -28.3(4) ?
N7a N8a C9a C10a . . . . .4(3) ?
N7a N8a C9a H9a . . . . -179.7(3) ?
N8a C9a C10a C11a . . . . -.6(4) ?
N8a C9a C10a H10a . . . . -179.1(3) ?
H9a C9a C10a C11a . . . . 179.5(3) ?
H9a C9a C10a H10a . . . . 1.0(6) ?
C9a C10a C11a N7a . . . . .6(4) ?
C9a C10a C11a H11a . . . . -177.4(3) ?
H10a C10a C11a N7a . . . . 179.1(3) ?
H10a C10a C11a H11a . . . . 1.1(6) ?
N7a C12a C13a C14a . . . . -178.0(3) ?
N7a C12a C13a N18a . . . . 1.0(4) ?
C17a C12a C13a C14a . . . . 2.1(4) ?
C17a C12a C13a N18a . . . . -178.9(3) ?
N7a C12a C17a C16a . . . . 177.3(3) ?
N7a C12a C17a H17a . . . . -1.7(4) ?
C13a C12a C17a C16a . . . . -2.9(5) ?
C13a C12a C17a H17a . . . . 178.1(3) ?
C12a C13a C14a C15a . . . . -.4(5) ?
C12a C13a C14a H14a . . . . 179.2(3) ?
N18a C13a C14a C15a . . . . -179.4(3) ?
N18a C13a C14a H14a . . . . .3(5) ?
C12a C13a N18a C2 . . . . -174.5(3) ?
C12a C13a N18a H18a . . . . 5.2(4) ?
C14a C13a N18a C2 . . . . 4.5(5) ?
C14a C13a N18a H18a . . . . -175.8(3) ?
C13a C14a C15a C16a . . . . -.7(5) ?
C13a C14a C15a H15a . . . . -179.7(3) ?
H14a C14a C15a C16a . . . . 179.7(3) ?
H14a C14a C15a H15a . . . . .6(5) ?
C14a C15a C16a C17a . . . . .0(5) ?
C14a C15a C16a H16a . . . . -179.2(3) ?
H15a C15a C16a C17a . . . . 179.1(3) ?
H15a C15a C16a H16a . . . . -.1(6) ?
C15a C16a C17a C12a . . . . 1.7(5) ?
C15a C16a C17a H17a . . . . -179.3(3) ?
H16a C16a C17a C12a . . . . -179.0(3) ?
H16a C16a C17a H17a . . . . -.0(6) ?
C11b N7b N8b C9b . . . . -.7(3) ?
C12b N7b N8b C9b . . . . 180.0(2) ?
N8b N7b C11b C10b . . . . .6(3) ?
N8b N7b C11b H11b . . . . -178.6(3) ?
C12b N7b C11b C10b . . . . 179.8(3) ?
C12b N7b C11b H11b . . . . .6(5) ?
N8b N7b C12b C13b . . . . -37.9(3) ?
N8b N7b C12b C17b . . . . 143.0(3) ?
C11b N7b C12b C13b . . . . 143.0(3) ?
C11b N7b C12b C17b . . . . -36.2(4) ?
N7b N8b C9b C10b . . . . .6(3) ?
N7b N8b C9b H9b . . . . -179.5(3) ?
N8b C9b C10b C11b . . . . -.3(4) ?
N8b C9b C10b H10b . . . . -179.4(3) ?
H9b C9b C10b C11b . . . . 179.9(3) ?
H9b C9b C10b H10b . . . . .8(6) ?
C9b C10b C11b N7b . . . . -.2(3) ?
C9b C10b C11b H11b . . . . 179.0(3) ?
H10b C10b C11b N7b . . . . 178.9(3) ?
H10b C10b C11b H11b . . . . -1.9(6) ?
N7b C12b C13b C14b . . . . -177.7(2) ?
N7b C12b C13b N18b . . . . 5.5(4) ?
C17b C12b C13b C14b . . . . 1.4(4) ?
C17b C12b C13b N18b . . . . -175.4(2) ?
N7b C12b C17b C16b . . . . 176.9(3) ?
N7b C12b C17b H17b . . . . -2.6(4) ?
C13b C12b C17b C16b . . . . -2.2(4) ?
C13b C12b C17b H17b . . . . 178.2(3) ?
C12b C13b C14b C15b . . . . .3(4) ?
C12b C13b C14b H14b . . . . -178.8(2) ?
N18b C13b C14b C15b . . . . 177.0(2) ?
N18b C13b C14b H14b . . . . -2.0(4) ?
C12b C13b N18b C4 . . . . -150.3(3) ?
C12b C13b N18b H18b . . . . 28.9(3) ?
C14b C13b N18b C4 . . . . 33.0(4) ?
C14b C13b N18b H18b . . . . -147.8(2) ?
C13b C14b C15b C16b . . . . -1.1(4) ?
C13b C14b C15b H15b . . . . -179.6(3) ?
H14b C14b C15b C16b . . . . 177.9(3) ?
H14b C14b C15b H15b . . . . -.6(4) ?
C14b C15b C16b C17b . . . . .3(5) ?
C14b C15b C16b H16b . . . . 178.6(3) ?
H15b C15b C16b C17b . . . . 178.8(3) ?
H15b C15b C16b H16b . . . . -2.9(5) ?
C15b C16b C17b C12b . . . . 1.3(5) ?
C15b C16b C17b H17b . . . . -179.1(3) ?
H16b C16b C17b C12b . . . . -176.9(3) ?
H16b C16b C17b H17b . . . . 2.6(5) ?

loop_
_cod_related_entry_id
_cod_related_entry_database
_cod_related_entry_code
1 ChemSpider 9525828
